data_4029380
loop_
_publ_author_name
'DeBlase, Catherine R.'
'Finke, Ryan T.'
'Porras, Jonathan A.'
'Tanski, Joseph M.'
'Nadeau, Jocelyn M.'

_publ_contact_author 'Jocelyn M. Nadeau'
_publ_section_title
;
 C-Shaped Diastereomers Containing Cofacial Thiophene-Substituted
 Quinoxaline Rings: Synthesis, Photophysical Properties, and X-ray
 Crystallography.
;
_journal_issue 10
_journal_name_full 'The Journal of organic chemistry'
_journal_page_first 4312
_journal_page_last 4321
_journal_paper_doi 10.1021/jo500053m
_journal_volume 79
_journal_year 2014
_chemical_formula_moiety 'C40 H32 Cl4 N4 O4 S2, 2(C H2 Cl2)'
_chemical_formula_sum 'C42 H36 Cl8 N4 O4 S2'
_chemical_formula_weight 1008.47
_chemical_name_systematic
; 
 ? 
;
_space_group_IT_number 2
_symmetry_cell_setting triclinic
_symmetry_space_group_name_Hall '-P 1'
_symmetry_space_group_name_H-M 'P -1'
_atom_sites_solution_hydrogens geom
_atom_sites_solution_primary direct
_atom_sites_solution_secondary difmap
_audit_creation_method SHELXL-97
_cell_angle_alpha 86.9030(10)
_cell_angle_beta 74.8160(10)
_cell_angle_gamma 77.0420(10)
_cell_formula_units_Z 2
_cell_length_a 10.5303(8)
_cell_length_b 11.5381(9)
_cell_length_c 18.5812(15)
_cell_measurement_reflns_used 3526
_cell_measurement_temperature 125(2)
_cell_measurement_theta_max 30.46
_cell_measurement_theta_min 2.27
_cell_volume 2123.3(3)
_computing_cell_refinement 'Bruker SAINT'
_computing_data_collection 'Bruker APEX2'
_computing_data_reduction 'Bruker SAINT'
_computing_molecular_graphics 'Bruker SHELXTL'
_computing_publication_material 'Bruker SHELXTL'
_computing_structure_refinement 'SHELXL-97 (Sheldrick, 2008)'
_computing_structure_solution 'SHELXS-97 (Sheldrick, 2008)'
_diffrn_ambient_temperature 125(2)
_diffrn_measured_fraction_theta_full 0.965
_diffrn_measured_fraction_theta_max 0.965
_diffrn_measurement_device_type 'Bruker APEX-II CCD'
_diffrn_measurement_method '\f and \w scans'
_diffrn_radiation_monochromator graphite
_diffrn_radiation_source 'fine-focus sealed tube'
_diffrn_radiation_type MoK\a
_diffrn_radiation_wavelength 0.71073
_diffrn_reflns_av_R_equivalents 0.0549
_diffrn_reflns_av_sigmaI/netI 0.1116
_diffrn_reflns_limit_h_max 15
_diffrn_reflns_limit_h_min -14
_diffrn_reflns_limit_k_max 16
_diffrn_reflns_limit_k_min -16
_diffrn_reflns_limit_l_max 26
_diffrn_reflns_limit_l_min 0
_diffrn_reflns_number 23563
_diffrn_reflns_theta_full 30.56
_diffrn_reflns_theta_max 30.56
_diffrn_reflns_theta_min 2.05
_exptl_absorpt_coefficient_mu 0.678
_exptl_absorpt_correction_T_max 0.8819
_exptl_absorpt_correction_T_min 0.8122
_exptl_absorpt_correction_type empirical
_exptl_absorpt_process_details 'TWINABS Version 2008/4'
_exptl_crystal_colour yellow
_exptl_crystal_density_diffrn 1.577
_exptl_crystal_density_method 'not measured'
_exptl_crystal_description block
_exptl_crystal_F_000 1032
_exptl_crystal_size_max 0.32
_exptl_crystal_size_mid 0.24
_exptl_crystal_size_min 0.19
_refine_diff_density_max 1.583
_refine_diff_density_min -1.179
_refine_diff_density_rms 0.115
_refine_ls_extinction_method none
_refine_ls_goodness_of_fit_ref 1.029
_refine_ls_hydrogen_treatment constr
_refine_ls_matrix_type full
_refine_ls_number_parameters 546
_refine_ls_number_reflns 12572
_refine_ls_number_restraints 0
_refine_ls_restrained_S_all 1.029
_refine_ls_R_factor_all 0.0964
_refine_ls_R_factor_gt 0.0648
_refine_ls_shift/su_max 0.001
_refine_ls_shift/su_mean 0.000
_refine_ls_structure_factor_coef Fsqd
_refine_ls_weighting_details 'calc w=1/[\s^2^(Fo^2^)+(0.1187P)^2^+0.0000P] where P=(Fo^2^+2Fc^2^)/3'
_refine_ls_weighting_scheme calc
_refine_ls_wR_factor_gt 0.1810
_refine_ls_wR_factor_ref 0.1978
_reflns_number_gt 8697
_reflns_number_total 12559
_reflns_threshold_expression >2sigma(I)
_cod_data_source_file jo500053m_si_003.cif
_cod_data_source_block jn1547c_0t
_cod_depositor_comments
;
The following automatic conversions were performed:

'_symmetry_cell_setting' value 'Triclinic' changed to 'triclinic'
according to
/usr/data/users/saulius/crontab/automatic-downloads/rss-feeds/ACS/lib/dictionaries/cif_core.dic
dictionary named 'cif_core.dic' version 2.4.2 from 2011-04-26.

Automatic conversion script
Id: cif_fix_values 2281 2013-09-26 08:29:07Z andrius 

 Adding full bibliography for 4029379--4029381.cif.
;
_cod_original_sg_symbol_Hall -P1
_cod_original_sg_symbol_H-M P-1
_cod_database_code 4029380

loop_
_symmetry_equiv_pos_as_xyz
'x, y, z'
'-x, -y, -z'

loop_
_atom_site_label
_atom_site_type_symbol
_atom_site_fract_x
_atom_site_fract_y
_atom_site_fract_z
_atom_site_U_iso_or_equiv
_atom_site_adp_type
_atom_site_occupancy
_atom_site_symmetry_multiplicity
_atom_site_calc_flag
_atom_site_refinement_flags
Cl1 Cl 0.43237(10) 0.38907(9) 0.61815(6) 0.0231(2) Uani 1 1 d .
Cl2 Cl 0.84406(9) 0.62069(9) 0.62761(6) 0.0216(2) Uani 1 1 d .
Cl3 Cl 0.04146(10) 0.87497(9) 0.62120(6) 0.0227(2) Uani 1 1 d .
Cl4 Cl 0.45701(10) 1.10564(9) 0.62344(6) 0.0249(2) Uani 1 1 d .
S1 S 0.54541(17) 0.76889(14) 1.05194(8) 0.0481(4) Uani 1 1 d .
S2 S -0.08899(18) 0.73738(14) 1.04731(8) 0.0530(4) Uani 1 1 d .
O1 O 0.7482(3) 0.3784(3) 0.64072(16) 0.0211(6) Uani 1 1 d .
O2 O 0.7075(3) 0.4560(3) 0.52894(16) 0.0211(6) Uani 1 1 d .
O3 O 0.1230(3) 1.1169(2) 0.63955(17) 0.0213(6) Uani 1 1 d .
O4 O 0.2715(3) 1.0396(3) 0.52806(16) 0.0217(6) Uani 1 1 d .
N1 N 0.4042(3) 0.5084(3) 0.77282(19) 0.0201(7) Uani 1 1 d .
N2 N 0.6167(3) 0.6268(3) 0.77706(18) 0.0188(7) Uani 1 1 d .
N3 N 0.1183(3) 0.8695(3) 0.7739(2) 0.0194(7) Uani 1 1 d .
N4 N 0.3345(3) 0.9860(3) 0.7757(2) 0.0206(7) Uani 1 1 d .
C1 C 0.5171(4) 0.4966(3) 0.6338(2) 0.0179(7) Uani 1 1 d .
C2 C 0.6749(4) 0.4701(3) 0.6054(2) 0.0171(7) Uani 1 1 d .
C3 C 0.8464(4) 0.4473(5) 0.4893(3) 0.0291(10) Uani 1 1 d .
H3B H 0.8606 0.4210 0.4380 0.044 Uiso 1 1 calc R
H3C H 0.9043 0.3898 0.5143 0.044 Uiso 1 1 calc R
H3D H 0.8690 0.5254 0.4887 0.044 Uiso 1 1 calc R
C4 C 0.7515(5) 0.2580(4) 0.6210(3) 0.0331(11) Uani 1 1 d .
H4B H 0.8239 0.2030 0.6374 0.050 Uiso 1 1 calc R
H4C H 0.7679 0.2518 0.5668 0.050 Uiso 1 1 calc R
H4D H 0.6649 0.2376 0.6454 0.050 Uiso 1 1 calc R
C5 C 0.6833(4) 0.5911(3) 0.6356(2) 0.0165(7) Uani 1 1 d .
C6 C 0.6035(4) 0.5826(3) 0.7170(2) 0.0158(7) Uani 1 1 d .
C7 C 0.5187(4) 0.6113(4) 0.8402(2) 0.0199(8) Uani 1 1 d .
C8 C 0.5247(4) 0.6534(4) 0.9086(2) 0.0228(8) Uani 1 1 d .
H8A H 0.5959 0.6902 0.9103 0.027 Uiso 1 1 calc R
C9 C 0.4266(4) 0.6414(4) 0.9740(2) 0.0259(9) Uani 1 1 d .
C10 C 0.4329(5) 0.6857(4) 1.0446(3) 0.0358(11) Uani 1 1 d .
C11 C 0.3495(5) 0.6718(5) 1.1160(3) 0.0352(11) Uani 1 1 d .
H11A H 0.2793 0.6294 1.1248 0.042 Uiso 1 1 calc R
C12 C 0.3804(7) 0.7268(6) 1.1726(3) 0.0515(16) Uani 1 1 d .
H12A H 0.3329 0.7263 1.2237 0.062 Uiso 1 1 calc R
C13 C 0.4882(7) 0.7822(5) 1.1461(3) 0.0460(14) Uani 1 1 d .
H13A H 0.5248 0.8220 1.1766 0.055 Uiso 1 1 calc R
C14 C 0.3222(4) 0.5861(4) 0.9706(2) 0.0275(9) Uani 1 1 d .
H14A H 0.2549 0.5788 1.0149 0.033 Uiso 1 1 calc R
C15 C 0.3150(4) 0.5428(4) 0.9055(2) 0.0255(9) Uani 1 1 d .
H15A H 0.2439 0.5049 0.9051 0.031 Uiso 1 1 calc R
C16 C 0.4134(4) 0.5540(4) 0.8380(2) 0.0199(8) Uani 1 1 d .
C17 C 0.4992(4) 0.5243(4) 0.7142(2) 0.0172(7) Uani 1 1 d .
C18 C 0.5931(4) 0.6812(3) 0.5957(2) 0.0151(7) Uani 1 1 d .
H18A H 0.6456 0.6903 0.5432 0.018 Uiso 1 1 calc R
C19 C 0.5415(4) 0.8052(3) 0.6327(2) 0.0182(8) Uani 1 1 d .
H19A H 0.5009 0.7973 0.6867 0.022 Uiso 1 1 calc R
H19B H 0.6174 0.8454 0.6267 0.022 Uiso 1 1 calc R
C20 C 0.4362(4) 0.8783(4) 0.5956(2) 0.0171(8) Uani 1 1 d .
H20A H 0.4823 0.8963 0.5433 0.021 Uiso 1 1 calc R
C21 C 0.3583(4) 0.9970(3) 0.6365(2) 0.0181(8) Uani 1 1 d .
C22 C 0.2982(4) 0.9695(3) 0.7165(2) 0.0180(8) Uani 1 1 d .
C23 C 0.2584(4) 0.9430(4) 0.8403(2) 0.0215(8) Uani 1 1 d .
C24 C 0.2885(5) 0.9552(4) 0.9087(3) 0.0284(10) Uani 1 1 d .
H24A H 0.3609 0.9910 0.9100 0.034 Uiso 1 1 calc R
C25 C 0.2136(5) 0.9156(4) 0.9736(3) 0.0310(10) Uani 1 1 d .
H25A H 0.2344 0.9256 1.0194 0.037 Uiso 1 1 calc R
C26 C 0.1071(5) 0.8607(4) 0.9739(2) 0.0281(10) Uani 1 1 d .
C27 C 0.0320(6) 0.8183(5) 1.0433(3) 0.0386(12) Uani 1 1 d .
C28 C 0.0365(6) 0.8412(5) 1.1162(3) 0.0405(12) Uani 1 1 d .
H28A H 0.0938 0.8865 1.1277 0.049 Uiso 1 1 calc R
C29 C -0.0547(7) 0.7884(6) 1.1699(3) 0.0553(17) Uani 1 1 d .
H29A H -0.0612 0.7914 1.2218 0.066 Uiso 1 1 calc R
C30 C -0.1316(7) 0.7337(6) 1.1425(3) 0.0564(18) Uani 1 1 d .
H30A H -0.2005 0.6977 1.1721 0.068 Uiso 1 1 calc R
C31 C 0.0785(5) 0.8459(4) 0.9064(2) 0.0239(9) Uani 1 1 d .
H31A H 0.0075 0.8080 0.9057 0.029 Uiso 1 1 calc R
C32 C 0.1525(4) 0.8861(4) 0.8398(2) 0.0192(8) Uani 1 1 d .
C33 C 0.1923(4) 0.9109(3) 0.7149(2) 0.0170(7) Uani 1 1 d .
C34 C 0.1911(4) 0.9046(4) 0.6352(2) 0.0182(8) Uani 1 1 d .
C35 C 0.2286(4) 1.0261(4) 0.6057(2) 0.0191(8) Uani 1 1 d .
C36 C 0.1399(5) 1.2375(4) 0.6245(3) 0.0310(10) Uani 1 1 d .
H36A H 0.0512 1.2916 0.6325 0.047 Uiso 1 1 calc R
H36B H 0.1912 1.2432 0.5726 0.047 Uiso 1 1 calc R
H36C H 0.1888 1.2593 0.6580 0.047 Uiso 1 1 calc R
C37 C 0.1699(4) 1.0535(4) 0.4886(2) 0.0261(9) Uani 1 1 d .
H37A H 0.1758 1.1212 0.4547 0.039 Uiso 1 1 calc R
H37B H 0.0810 1.0678 0.5242 0.039 Uiso 1 1 calc R
H37C H 0.1832 0.9810 0.4599 0.039 Uiso 1 1 calc R
C38 C 0.3209(4) 0.8132(3) 0.5938(2) 0.0151(7) Uani 1 1 d .
H38A H 0.3188 0.8049 0.5408 0.018 Uiso 1 1 calc R
C39 C 0.3383(4) 0.6907(3) 0.6296(2) 0.0159(7) Uani 1 1 d .
H39A H 0.3269 0.6990 0.6838 0.019 Uiso 1 1 calc R
H39B H 0.2687 0.6503 0.6226 0.019 Uiso 1 1 calc R
C40 C 0.4776(4) 0.6170(4) 0.5941(2) 0.0171(7) Uani 1 1 d .
H40A H 0.4829 0.6002 0.5411 0.021 Uiso 1 1 calc R
C1S C -0.0697(7) 0.5171(8) 0.8010(4) 0.073(2) Uani 1 1 d .
H1SA H -0.1450 0.5564 0.7794 0.088 Uiso 1 1 calc R
H1SB H -0.0722 0.4319 0.8078 0.088 Uiso 1 1 calc R
Cl1S Cl 0.08620(15) 0.53092(17) 0.73825(9) 0.0562(4) Uani 1 1 d .
Cl2S Cl -0.09068(16) 0.58122(15) 0.88743(9) 0.0523(4) Uani 1 1 d .
C2S C 0.7784(6) 0.8629(5) 0.7872(3) 0.0462(13) Uani 1 1 d .
H2SA H 0.8778 0.8516 0.7724 0.055 Uiso 1 1 calc R
H2SB H 0.7557 0.7860 0.7806 0.055 Uiso 1 1 calc R
Cl3S Cl 0.70828(16) 0.97025(15) 0.73027(9) 0.0535(4) Uani 1 1 d .
Cl4S Cl 0.71508(17) 0.90796(14) 0.88330(8) 0.0512(4) Uani 1 1 d .

loop_
_atom_site_aniso_label
_atom_site_aniso_U_11
_atom_site_aniso_U_22
_atom_site_aniso_U_33
_atom_site_aniso_U_23
_atom_site_aniso_U_13
_atom_site_aniso_U_12
Cl1 0.0240(5) 0.0165(5) 0.0328(5) -0.0020(4) -0.0097(4) -0.0094(4)
Cl2 0.0137(4) 0.0260(5) 0.0266(5) -0.0037(4) -0.0051(4) -0.0065(4)
Cl3 0.0173(5) 0.0274(5) 0.0273(5) 0.0030(4) -0.0103(4) -0.0084(4)
Cl4 0.0247(5) 0.0167(5) 0.0371(6) 0.0018(4) -0.0096(4) -0.0107(4)
S1 0.0690(10) 0.0425(8) 0.0312(7) -0.0047(6) -0.0114(7) -0.0097(7)
S2 0.0701(10) 0.0421(8) 0.0340(7) 0.0064(6) 0.0028(7) -0.0067(7)
O1 0.0221(14) 0.0166(14) 0.0266(15) -0.0020(11) -0.0097(12) -0.0035(11)
O2 0.0143(14) 0.0248(15) 0.0240(15) -0.0062(12) -0.0028(11) -0.0048(12)
O3 0.0201(14) 0.0132(13) 0.0295(15) 0.0023(11) -0.0054(12) -0.0025(11)
O4 0.0202(14) 0.0254(16) 0.0212(14) 0.0075(11) -0.0086(12) -0.0063(12)
N1 0.0196(17) 0.0152(16) 0.0265(18) 0.0046(13) -0.0076(14) -0.0049(13)
N2 0.0204(16) 0.0188(17) 0.0182(15) -0.0003(13) -0.0081(13) -0.0024(13)
N3 0.0180(16) 0.0158(17) 0.0255(17) 0.0005(13) -0.0088(13) -0.0020(13)
N4 0.0216(17) 0.0154(16) 0.0258(17) -0.0031(13) -0.0097(14) -0.0010(13)
C1 0.0152(18) 0.0167(19) 0.0246(19) -0.0024(15) -0.0072(15) -0.0059(14)
C2 0.0137(17) 0.0176(19) 0.0206(18) -0.0042(14) -0.0040(14) -0.0038(14)
C3 0.024(2) 0.039(3) 0.025(2) -0.0083(19) -0.0033(17) -0.009(2)
C4 0.047(3) 0.015(2) 0.040(3) -0.0036(18) -0.020(2) -0.0004(19)
C5 0.0176(18) 0.0168(18) 0.0172(17) -0.0012(14) -0.0054(14) -0.0062(15)
C6 0.0136(17) 0.0119(17) 0.0208(18) 0.0018(13) -0.0038(14) -0.0016(14)
C7 0.0204(19) 0.0154(19) 0.0226(19) 0.0022(15) -0.0065(15) -0.0009(15)
C8 0.026(2) 0.019(2) 0.0216(19) 0.0027(15) -0.0093(16) 0.0005(16)
C9 0.028(2) 0.017(2) 0.025(2) 0.0010(16) -0.0030(17) 0.0066(17)
C10 0.044(3) 0.026(2) 0.028(2) 0.0010(19) -0.004(2) 0.007(2)
C11 0.034(3) 0.033(3) 0.030(2) 0.008(2) -0.006(2) 0.005(2)
C12 0.066(4) 0.045(3) 0.025(2) -0.004(2) -0.004(3) 0.016(3)
C13 0.072(4) 0.036(3) 0.027(2) -0.010(2) -0.016(3) 0.000(3)
C14 0.025(2) 0.023(2) 0.026(2) 0.0040(17) 0.0008(17) 0.0024(17)
C15 0.025(2) 0.021(2) 0.028(2) 0.0052(16) -0.0038(17) -0.0031(17)
C16 0.0159(18) 0.021(2) 0.0214(19) 0.0041(15) -0.0048(15) -0.0014(15)
C17 0.0158(18) 0.0158(18) 0.0200(18) 0.0000(14) -0.0066(15) -0.0009(14)
C18 0.0146(18) 0.0148(18) 0.0155(17) -0.0001(13) -0.0021(14) -0.0045(14)
C19 0.0171(18) 0.0170(19) 0.0229(19) 0.0013(14) -0.0061(15) -0.0079(15)
C20 0.0158(18) 0.0179(19) 0.0200(18) 0.0038(14) -0.0064(14) -0.0071(15)
C21 0.0195(19) 0.0123(17) 0.0258(19) 0.0039(15) -0.0093(16) -0.0069(15)
C22 0.0169(18) 0.0114(17) 0.027(2) -0.0025(14) -0.0068(16) -0.0029(14)
C23 0.023(2) 0.018(2) 0.023(2) -0.0019(15) -0.0114(16) 0.0017(16)
C24 0.035(2) 0.023(2) 0.030(2) -0.0051(17) -0.0161(19) -0.0007(18)
C25 0.042(3) 0.025(2) 0.027(2) -0.0046(17) -0.020(2) 0.006(2)
C26 0.034(2) 0.020(2) 0.023(2) -0.0020(16) -0.0073(18) 0.0104(18)
C27 0.051(3) 0.027(2) 0.029(2) -0.001(2) -0.010(2) 0.009(2)
C28 0.045(3) 0.036(3) 0.032(3) -0.001(2) -0.013(2) 0.013(2)
C29 0.072(4) 0.048(4) 0.027(3) 0.002(2) -0.005(3) 0.016(3)
C30 0.066(4) 0.039(3) 0.040(3) 0.007(3) 0.008(3) 0.009(3)
C31 0.029(2) 0.018(2) 0.022(2) 0.0027(15) -0.0076(17) -0.0010(17)
C32 0.0201(19) 0.019(2) 0.0170(17) 0.0016(14) -0.0054(15) -0.0014(15)
C33 0.0135(17) 0.0153(18) 0.0230(19) -0.0013(14) -0.0075(15) -0.0011(14)
C34 0.0154(18) 0.0168(18) 0.026(2) 0.0036(15) -0.0103(16) -0.0054(15)
C35 0.0178(19) 0.019(2) 0.0217(19) 0.0004(15) -0.0058(15) -0.0062(15)
C36 0.033(2) 0.016(2) 0.044(3) 0.0041(19) -0.008(2) -0.0068(18)
C37 0.028(2) 0.030(2) 0.023(2) 0.0033(17) -0.0103(18) -0.0091(19)
C38 0.0140(17) 0.0153(18) 0.0196(18) 0.0004(13) -0.0070(14) -0.0075(14)
C39 0.0159(18) 0.0141(17) 0.0203(18) 0.0006(14) -0.0082(15) -0.0043(14)
C40 0.0158(18) 0.0182(19) 0.0189(18) 0.0004(14) -0.0050(14) -0.0067(15)
C1S 0.050(4) 0.083(5) 0.083(5) 0.009(4) -0.022(4) -0.003(4)
Cl1S 0.0359(7) 0.0748(11) 0.0527(9) 0.0151(8) -0.0023(6) -0.0157(7)
Cl2S 0.0520(8) 0.0569(9) 0.0458(8) 0.0022(7) -0.0113(7) -0.0096(7)
C2S 0.060(4) 0.036(3) 0.039(3) -0.001(2) -0.010(3) -0.008(3)
Cl3S 0.0579(9) 0.0555(9) 0.0415(7) -0.0089(6) -0.0152(7) 0.0045(7)
Cl4S 0.0662(10) 0.0509(8) 0.0372(7) 0.0002(6) -0.0138(6) -0.0139(7)

loop_
_atom_type_symbol
_atom_type_description
_atom_type_scat_dispersion_real
_atom_type_scat_dispersion_imag
_atom_type_scat_source
C C 0.0033 0.0016 'International Tables Vol C Tables 4.2.6.8 and 6.1.1.4'
H H 0.0000 0.0000 'International Tables Vol C Tables 4.2.6.8 and 6.1.1.4'
O O 0.0106 0.0060 'International Tables Vol C Tables 4.2.6.8 and 6.1.1.4'
N N 0.0061 0.0033 'International Tables Vol C Tables 4.2.6.8 and 6.1.1.4'
S S 0.1246 0.1234 'International Tables Vol C Tables 4.2.6.8 and 6.1.1.4'
Cl Cl 0.1484 0.1585 'International Tables Vol C Tables 4.2.6.8 and 6.1.1.4'

loop_
_geom_angle_atom_site_label_1
_geom_angle_atom_site_label_2
_geom_angle_atom_site_label_3
_geom_angle
C13 S1 C10 93.8(3)
C30 S2 C27 93.1(3)
C2 O1 C4 116.6(3)
C2 O2 C3 117.1(3)
C35 O3 C36 117.4(3)
C35 O4 C37 115.9(3)
C17 N1 C16 114.0(3)
C6 N2 C7 113.4(3)
C33 N3 C32 113.7(3)
C22 N4 C23 113.5(3)
C17 C1 C40 107.3(3)
C17 C1 C2 100.4(3)
C40 C1 C2 101.1(3)
C17 C1 Cl1 115.0(3)
C40 C1 Cl1 112.9(3)
C2 C1 Cl1 118.4(3)
O2 C2 O1 113.0(3)
O2 C2 C5 117.1(3)
O1 C2 C5 107.9(3)
O2 C2 C1 107.4(3)
O1 C2 C1 117.3(3)
C5 C2 C1 92.8(3)
O2 C3 H3B 109.5
O2 C3 H3C 109.5
H3B C3 H3C 109.5
O2 C3 H3D 109.5
H3B C3 H3D 109.5
H3C C3 H3D 109.5
O1 C4 H4B 109.5
O1 C4 H4C 109.5
H4B C4 H4C 109.5
O1 C4 H4D 109.5
H4B C4 H4D 109.5
H4C C4 H4D 109.5
C6 C5 C18 107.8(3)
C6 C5 C2 99.5(3)
C18 C5 C2 101.9(3)
C6 C5 Cl2 112.7(3)
C18 C5 Cl2 114.6(3)
C2 C5 Cl2 118.7(3)
N2 C6 C17 125.0(4)
N2 C6 C5 129.3(3)
C17 C6 C5 105.5(3)
N2 C7 C8 118.3(4)
N2 C7 C16 122.0(4)
C8 C7 C16 119.7(4)
C9 C8 C7 120.5(4)
C9 C8 H8A 119.7
C7 C8 H8A 119.7
C8 C9 C14 119.1(4)
C8 C9 C10 120.3(4)
C14 C9 C10 120.7(4)
C11 C10 C9 127.3(5)
C11 C10 S1 109.2(4)
C9 C10 S1 123.5(4)
C12 C11 C10 113.2(5)
C12 C11 H11A 123.4
C10 C11 H11A 123.4
C13 C12 C11 112.8(5)
C13 C12 H12A 123.6
C11 C12 H12A 123.6
C12 C13 S1 110.8(4)
C12 C13 H13A 124.6
S1 C13 H13A 124.6
C15 C14 C9 121.8(4)
C15 C14 H14A 119.1
C9 C14 H14A 119.1
C14 C15 C16 120.4(4)
C14 C15 H15A 119.8
C16 C15 H15A 119.8
N1 C16 C15 119.2(4)
N1 C16 C7 122.2(4)
C15 C16 C7 118.6(4)
N1 C17 C6 123.4(4)
N1 C17 C1 129.7(3)
C6 C17 C1 106.8(3)
C5 C18 C19 114.3(3)
C5 C18 C40 103.2(3)
C19 C18 C40 113.5(3)
C5 C18 H18A 108.5
C19 C18 H18A 108.5
C40 C18 H18A 108.5
C20 C19 C18 108.7(3)
C20 C19 H19A 110.0
C18 C19 H19A 110.0
C20 C19 H19B 110.0
C18 C19 H19B 110.0
H19A C19 H19B 108.3
C19 C20 C21 113.9(3)
C19 C20 C38 113.3(3)
C21 C20 C38 103.3(3)
C19 C20 H20A 108.7
C21 C20 H20A 108.7
C38 C20 H20A 108.7
C22 C21 C20 108.2(3)
C22 C21 C35 100.8(3)
C20 C21 C35 101.5(3)
C22 C21 Cl4 114.9(3)
C20 C21 Cl4 112.7(3)
C35 C21 Cl4 117.2(3)
N4 C22 C33 124.7(4)
N4 C22 C21 129.8(4)
C33 C22 C21 105.3(3)
N4 C23 C24 118.9(4)
N4 C23 C32 122.5(4)
C24 C23 C32 118.6(4)
C25 C24 C23 120.2(4)
C25 C24 H24A 119.9
C23 C24 H24A 119.9
C24 C25 C26 121.5(4)
C24 C25 H25A 119.2
C26 C25 H25A 119.2
C31 C26 C25 118.6(4)
C31 C26 C27 121.5(5)
C25 C26 C27 119.8(4)
C28 C27 C26 127.7(5)
C28 C27 S2 109.5(4)
C26 C27 S2 122.7(4)
C27 C28 C29 111.4(6)
C27 C28 H28A 124.3
C29 C28 H28A 124.3
C30 C29 C28 115.1(5)
C30 C29 H29A 122.5
C28 C29 H29A 122.5
C29 C30 S2 110.8(5)
C29 C30 H30A 124.6
S2 C30 H30A 124.6
C26 C31 C32 120.9(4)
C26 C31 H31A 119.5
C32 C31 H31A 119.5
C31 C32 N3 118.3(4)
C31 C32 C23 120.0(4)
N3 C32 C23 121.7(4)
N3 C33 C22 123.9(4)
N3 C33 C34 129.4(3)
C22 C33 C34 106.7(3)
C33 C34 C38 108.4(3)
C33 C34 C35 100.7(3)
C38 C34 C35 101.3(3)
C33 C34 Cl3 114.6(3)
C38 C34 Cl3 112.7(3)
C35 C34 Cl3 117.7(3)
O3 C35 O4 113.1(3)
O3 C35 C34 107.9(3)
O4 C35 C34 117.4(3)
O3 C35 C21 118.1(3)
O4 C35 C21 107.4(3)
C34 C35 C21 91.6(3)
O3 C36 H36A 109.5
O3 C36 H36B 109.5
H36A C36 H36B 109.5
O3 C36 H36C 109.5
H36A C36 H36C 109.5
H36B C36 H36C 109.5
O4 C37 H37A 109.5
O4 C37 H37B 109.5
H37A C37 H37B 109.5
O4 C37 H37C 109.5
H37A C37 H37C 109.5
H37B C37 H37C 109.5
C39 C38 C34 114.0(3)
C39 C38 C20 112.9(3)
C34 C38 C20 102.1(3)
C39 C38 H38A 109.2
C34 C38 H38A 109.2
C20 C38 H38A 109.2
C40 C39 C38 109.5(3)
C40 C39 H39A 109.8
C38 C39 H39A 109.8
C40 C39 H39B 109.8
C38 C39 H39B 109.8
H39A C39 H39B 108.2
C39 C40 C1 114.8(3)
C39 C40 C18 112.8(3)
C1 C40 C18 102.9(3)
C39 C40 H40A 108.7
C1 C40 H40A 108.7
C18 C40 H40A 108.7
Cl2S C1S Cl1S 111.2(4)
Cl2S C1S H1SA 109.4
Cl1S C1S H1SA 109.4
Cl2S C1S H1SB 109.4
Cl1S C1S H1SB 109.4
H1SA C1S H1SB 108.0
Cl3S C2S Cl4S 110.4(3)
Cl3S C2S H2SA 109.6
Cl4S C2S H2SA 109.6
Cl3S C2S H2SB 109.6
Cl4S C2S H2SB 109.6
H2SA C2S H2SB 108.1

loop_
_geom_bond_atom_site_label_1
_geom_bond_atom_site_label_2
_geom_bond_distance
Cl1 C1 1.759(4)
Cl2 C5 1.769(4)
Cl3 C34 1.770(4)
Cl4 C21 1.769(4)
S1 C13 1.699(6)
S1 C10 1.718(6)
S2 C30 1.708(6)
S2 C27 1.726(6)
O1 C2 1.403(5)
O1 C4 1.446(5)
O2 C2 1.381(5)
O2 C3 1.439(5)
O3 C35 1.382(5)
O3 C36 1.445(5)
O4 C35 1.406(5)
O4 C37 1.424(5)
N1 C17 1.307(5)
N1 C16 1.380(5)
N2 C6 1.304(5)
N2 C7 1.378(5)
N3 C33 1.304(5)
N3 C32 1.397(5)
N4 C22 1.291(5)
N4 C23 1.393(5)
C1 C17 1.499(6)
C1 C40 1.561(6)
C1 C2 1.569(5)
C2 C5 1.562(5)
C3 H3B 0.9800
C3 H3C 0.9800
C3 H3D 0.9800
C4 H4B 0.9800
C4 H4C 0.9800
C4 H4D 0.9800
C5 C6 1.536(5)
C5 C18 1.541(5)
C6 C17 1.423(5)
C7 C8 1.405(6)
C7 C16 1.424(6)
C8 C9 1.397(6)
C8 H8A 0.9500
C9 C14 1.405(7)
C9 C10 1.457(7)
C10 C11 1.409(7)
C11 C12 1.400(8)
C11 H11A 0.9500
C12 C13 1.391(9)
C12 H12A 0.9500
C13 H13A 0.9500
C14 C15 1.359(6)
C14 H14A 0.9500
C15 C16 1.423(6)
C15 H15A 0.9500
C18 C19 1.541(5)
C18 C40 1.566(5)
C18 H18A 1.0000
C19 C20 1.527(5)
C19 H19A 0.9900
C19 H19B 0.9900
C20 C21 1.552(6)
C20 C38 1.573(5)
C20 H20A 1.0000
C21 C22 1.502(6)
C21 C35 1.578(5)
C22 C33 1.435(5)
C23 C24 1.411(6)
C23 C32 1.417(6)
C24 C25 1.375(7)
C24 H24A 0.9500
C25 C26 1.406(7)
C25 H25A 0.9500
C26 C31 1.391(6)
C26 C27 1.449(7)
C27 C28 1.408(7)
C28 C29 1.409(9)
C28 H28A 0.9500
C29 C30 1.339(10)
C29 H29A 0.9500
C30 H30A 0.9500
C31 C32 1.396(6)
C31 H31A 0.9500
C33 C34 1.490(6)
C34 C38 1.570(6)
C34 C35 1.573(6)
C36 H36A 0.9800
C36 H36B 0.9800
C36 H36C 0.9800
C37 H37A 0.9800
C37 H37B 0.9800
C37 H37C 0.9800
C38 C39 1.524(5)
C38 H38A 1.0000
C39 C40 1.518(5)
C39 H39A 0.9900
C39 H39B 0.9900
C40 H40A 1.0000
C1S Cl2S 1.745(8)
C1S Cl1S 1.782(7)
C1S H1SA 0.9900
C1S H1SB 0.9900
C2S Cl3S 1.748(6)
C2S Cl4S 1.796(6)
C2S H2SA 0.9900
C2S H2SB 0.9900

loop_
_geom_torsion_atom_site_label_1
_geom_torsion_atom_site_label_2
_geom_torsion_atom_site_label_3
_geom_torsion_atom_site_label_4
_geom_torsion
C3 O2 C2 O1 -57.5(5)
C3 O2 C2 C5 68.9(5)
C3 O2 C2 C1 171.5(3)
C4 O1 C2 O2 -49.6(5)
C4 O1 C2 C5 179.2(4)
C4 O1 C2 C1 76.2(5)
C17 C1 C2 O2 -173.2(3)
C40 C1 C2 O2 -63.1(4)
Cl1 C1 C2 O2 60.8(4)
C17 C1 C2 O1 58.2(4)
C40 C1 C2 O1 168.3(3)
Cl1 C1 C2 O1 -67.8(4)
C17 C1 C2 C5 -53.6(3)
C40 C1 C2 C5 56.5(3)
Cl1 C1 C2 C5 -179.6(3)
O2 C2 C5 C6 164.8(3)
O1 C2 C5 C6 -66.4(3)
C1 C2 C5 C6 53.6(3)
O2 C2 C5 C18 54.1(4)
O1 C2 C5 C18 -177.0(3)
C1 C2 C5 C18 -57.1(3)
O2 C2 C5 Cl2 -72.7(4)
O1 C2 C5 Cl2 56.1(4)
C1 C2 C5 Cl2 176.1(3)
C7 N2 C6 C17 0.5(6)
C7 N2 C6 C5 174.0(4)
C18 C5 C6 N2 -104.8(4)
C2 C5 C6 N2 149.4(4)
Cl2 C5 C6 N2 22.7(5)
C18 C5 C6 C17 69.7(4)
C2 C5 C6 C17 -36.1(4)
Cl2 C5 C6 C17 -162.8(3)
C6 N2 C7 C8 178.7(4)
C6 N2 C7 C16 -0.9(5)
N2 C7 C8 C9 179.1(4)
C16 C7 C8 C9 -1.3(6)
C7 C8 C9 C14 0.4(6)
C7 C8 C9 C10 -179.7(4)
C8 C9 C10 C11 -174.2(4)
C14 C9 C10 C11 5.8(7)
C8 C9 C10 S1 7.7(6)
C14 C9 C10 S1 -172.4(4)
C13 S1 C10 C11 1.5(4)
C13 S1 C10 C9 179.9(4)
C9 C10 C11 C12 -179.1(5)
S1 C10 C11 C12 -0.7(5)
C10 C11 C12 C13 -0.7(7)
C11 C12 C13 S1 1.8(6)
C10 S1 C13 C12 -1.9(5)
C8 C9 C14 C15 0.7(6)
C10 C9 C14 C15 -179.2(4)
C9 C14 C15 C16 -0.9(7)
C17 N1 C16 C15 179.6(4)
C17 N1 C16 C7 -0.8(5)
C14 C15 C16 N1 179.5(4)
C14 C15 C16 C7 -0.1(6)
N2 C7 C16 N1 1.2(6)
C8 C7 C16 N1 -178.4(4)
N2 C7 C16 C15 -179.2(4)
C8 C7 C16 C15 1.2(6)
C16 N1 C17 C6 0.4(6)
C16 N1 C17 C1 -174.7(4)
N2 C6 C17 N1 -0.3(6)
C5 C6 C17 N1 -175.0(4)
N2 C6 C17 C1 175.8(4)
C5 C6 C17 C1 1.0(4)
C40 C1 C17 N1 104.9(5)
C2 C1 C17 N1 -149.9(4)
Cl1 C1 C17 N1 -21.6(6)
C40 C1 C17 C6 -70.8(4)
C2 C1 C17 C6 34.4(4)
Cl1 C1 C17 C6 162.7(3)
C6 C5 C18 C19 56.2(4)
C2 C5 C18 C19 160.3(3)
Cl2 C5 C18 C19 -70.2(4)
C6 C5 C18 C40 -67.6(4)
C2 C5 C18 C40 36.5(4)
Cl2 C5 C18 C40 166.0(3)
C5 C18 C19 C20 -170.8(3)
C40 C18 C19 C20 -52.8(4)
C18 C19 C20 C21 170.0(3)
C18 C19 C20 C38 52.4(4)
C19 C20 C21 C22 -54.5(4)
C38 C20 C21 C22 68.8(4)
C19 C20 C21 C35 -160.0(3)
C38 C20 C21 C35 -36.7(4)
C19 C20 C21 Cl4 73.7(4)
C38 C20 C21 Cl4 -163.0(2)
C23 N4 C22 C33 -1.2(6)
C23 N4 C22 C21 -176.6(4)
C20 C21 C22 N4 105.6(5)
C35 C21 C22 N4 -148.4(4)
Cl4 C21 C22 N4 -21.4(6)
C20 C21 C22 C33 -70.5(4)
C35 C21 C22 C33 35.5(4)
Cl4 C21 C22 C33 162.6(3)
C22 N4 C23 C24 179.8(4)
C22 N4 C23 C32 0.5(6)
N4 C23 C24 C25 178.8(4)
C32 C23 C24 C25 -1.9(6)
C23 C24 C25 C26 0.9(7)
C24 C25 C26 C31 0.5(7)
C24 C25 C26 C27 178.9(4)
C31 C26 C27 C28 -170.3(5)
C25 C26 C27 C28 11.2(7)
C31 C26 C27 S2 4.9(6)
C25 C26 C27 S2 -173.5(4)
C30 S2 C27 C28 -0.2(4)
C30 S2 C27 C26 -176.2(4)
C26 C27 C28 C29 177.7(5)
S2 C27 C28 C29 2.0(5)
C27 C28 C29 C30 -3.5(7)
C28 C29 C30 S2 3.3(7)
C27 S2 C30 C29 -1.7(5)
C25 C26 C31 C32 -0.8(6)
C27 C26 C31 C32 -179.3(4)
C26 C31 C32 N3 -179.5(4)
C26 C31 C32 C23 -0.1(6)
C33 N3 C32 C31 179.4(4)
C33 N3 C32 C23 0.0(5)
N4 C23 C32 C31 -179.2(4)
C24 C23 C32 C31 1.5(6)
N4 C23 C32 N3 0.1(6)
C24 C23 C32 N3 -179.2(4)
C32 N3 C33 C22 -0.8(6)
C32 N3 C33 C34 176.6(4)
N4 C22 C33 N3 1.5(6)
C21 C22 C33 N3 177.8(4)
N4 C22 C33 C34 -176.4(4)
C21 C22 C33 C34 -0.1(4)
N3 C33 C34 C38 -107.5(4)
C22 C33 C34 C38 70.2(4)
N3 C33 C34 C35 146.7(4)
C22 C33 C34 C35 -35.6(4)
N3 C33 C34 Cl3 19.4(6)
C22 C33 C34 Cl3 -162.9(3)
C36 O3 C35 O4 -52.8(5)
C36 O3 C35 C34 175.7(3)
C36 O3 C35 C21 73.8(5)
C37 O4 C35 O3 -54.6(4)
C37 O4 C35 C34 72.1(4)
C37 O4 C35 C21 173.4(3)
C33 C34 C35 O3 -67.0(4)
C38 C34 C35 O3 -178.5(3)
Cl3 C34 C35 O3 58.3(4)
C33 C34 C35 O4 163.8(3)
C38 C34 C35 O4 52.4(4)
Cl3 C34 C35 O4 -70.9(4)
C33 C34 C35 C21 53.3(3)
C38 C34 C35 C21 -58.2(3)
Cl3 C34 C35 C21 178.5(3)
C22 C21 C35 O3 57.9(4)
C20 C21 C35 O3 169.2(3)
Cl4 C21 C35 O3 -67.5(4)
C22 C21 C35 O4 -172.8(3)
C20 C21 C35 O4 -61.5(4)
Cl4 C21 C35 O4 61.8(4)
C22 C21 C35 C34 -53.4(3)
C20 C21 C35 C34 57.9(3)
Cl4 C21 C35 C34 -178.8(3)
C33 C34 C38 C39 54.6(4)
C35 C34 C38 C39 160.0(3)
Cl3 C34 C38 C39 -73.4(4)
C33 C34 C38 C20 -67.5(4)
C35 C34 C38 C20 37.9(3)
Cl3 C34 C38 C20 164.5(3)
C19 C20 C38 C39 0.2(5)
C21 C20 C38 C39 -123.4(3)
C19 C20 C38 C34 123.1(3)
C21 C20 C38 C34 -0.6(4)
C34 C38 C39 C40 -169.8(3)
C20 C38 C39 C40 -53.9(4)
C38 C39 C40 C1 171.0(3)
C38 C39 C40 C18 53.5(4)
C17 C1 C40 C39 -54.3(4)
C2 C1 C40 C39 -159.1(3)
Cl1 C1 C40 C39 73.4(4)
C17 C1 C40 C18 68.6(4)
C2 C1 C40 C18 -36.1(3)
Cl1 C1 C40 C18 -163.6(3)
C5 C18 C40 C39 124.2(3)
C19 C18 C40 C39 0.0(5)
C5 C18 C40 C1 -0.1(4)
C19 C18 C40 C1 -124.4(3)
